data_7048640
loop_
_publ_author_name
'Chen, Xiaodan'
'Hinz, Alexander'
'Harmer, Jeffrey R.'
'Li, Zhongshu'

_publ_section_title
;
 Metastable phosphorus neutral monoradical: a key intermediate in the
 bicyclic cage formation.
;
_journal_issue 8
_journal_name_full 'Dalton transactions (Cambridge, England : 2003)'
_journal_page_first 2549
_journal_page_last 2553
_journal_paper_doi 10.1039/c8dt04842h
_journal_volume 48
_journal_year 2019
_chemical_formula_moiety 'C23 H31 Au Cl N P, C23 H35 Au Cl N P, C6 H5 F'
_chemical_formula_sum 'C52 H71 Au2 Cl2 F N2 P2'
_chemical_formula_weight 1269.88
_space_group_crystal_system monoclinic
_space_group_IT_number 5
_space_group_name_Hall 'C 2y'
_space_group_name_H-M_alt 'C 1 2 1'
_symmetry_space_group_name_Hall 'C 2y'
_symmetry_space_group_name_H-M 'C 1 2 1'
_atom_sites_solution_hydrogens geom
_atom_sites_solution_primary dual
_audit_creation_date 2018-07-26
_audit_creation_method
;
Olex2 1.2
(compiled 2018.05.29 svn.r3508 for OlexSys, GUI svn.r5506)
;
_audit_update_record
;
2018-09-13 deposited with the CCDC.
2019-01-14 downloaded from the CCDC.
;
_cell_angle_alpha 90
_cell_angle_beta 130.949(9)
_cell_angle_gamma 90
_cell_formula_units_Z 4
_cell_length_a 30.0735(15)
_cell_length_b 10.7348(3)
_cell_length_c 23.2145(12)
_cell_measurement_reflns_used 8963
_cell_measurement_temperature 150.00(10)
_cell_measurement_theta_max 73.2630
_cell_measurement_theta_min 3.8650
_cell_volume 5660.5(9)
_computing_cell_refinement 'CrysAlisPro 1.171.38.43 (Rigaku OD, 2015)'
_computing_data_collection 'CrysAlisPro 1.171.38.43 (Rigaku OD, 2015)'
_computing_data_reduction 'CrysAlisPro 1.171.38.43 (Rigaku OD, 2015)'
_computing_molecular_graphics 'Olex2 (Dolomanov et al., 2009)'
_computing_publication_material 'Olex2 (Dolomanov et al., 2009)'
_computing_structure_refinement 'ShelXL (Sheldrick, 2015)'
_computing_structure_solution 'ShelXT (Sheldrick, 2015)'
_diffrn_ambient_environment N~2~
_diffrn_ambient_temperature 150.00(10)
_diffrn_detector 'CCD plate'
_diffrn_detector_area_resol_mean 10.6525
_diffrn_detector_type Atlas
_diffrn_measured_fraction_theta_full 0.994
_diffrn_measured_fraction_theta_max 0.972
_diffrn_measurement_details
;
List of Runs (angles in degrees, time in seconds):

  # Type    Start    End  Width  t~exp~   \w     \q     \k     \f   Frames
#--------------------------------------------------------------------------
  1  \w    -65.00  25.00   1.00    3.00    --  -41.14  77.00 150.00   90
  2  \w   -112.00 -23.00   1.00    3.00    --  -41.14 -38.00  30.00   89
  3  \w     94.00 178.00   1.00   12.00    --  106.40 125.00   0.00   84
  4  \w    149.00 175.00   1.00   12.00    --  106.40 125.00  60.00   26
  5  \w    105.00 131.00   1.00   12.00    --  106.40 125.00  60.00   26
  6  \w     81.00 167.00   1.00   12.00    --  106.40  45.00  60.00   86
  7  \w     35.00 113.00   1.00   12.00    --  106.40 -45.00-120.00   78
  8  \w     25.00 109.00   1.00   12.00    --  106.40 -95.00  90.00   84
  9  \w    -66.00 -17.00   1.00    3.00    --  -41.33 -38.00 -60.00   49
 10  \w   -113.00 -19.00   1.00    3.00    --  -41.33 -57.00 150.00   94
 11  \w     58.00 121.00   1.00   12.00    --  106.40-125.00  30.00   63
 12  \w     46.00 132.00   1.00   12.00    --  106.40 -45.00 -30.00   86
 13  \w     33.00 119.00   1.00   12.00    --  106.40 -45.00  90.00   86
 14  \w     79.00 176.00   1.00   12.00    --  106.40  30.00 -90.00   97
;
_diffrn_measurement_device 'four-circle diffractometer'
_diffrn_measurement_device_type 'SuperNova, Dual, Cu at zero, Atlas'
_diffrn_measurement_method '\w scans'
_diffrn_orient_matrix_type 'CrysAlisPro convention (1999,Acta A55,543-557)'
_diffrn_orient_matrix_UB_11 0.0523446000
_diffrn_orient_matrix_UB_12 -0.0852026000
_diffrn_orient_matrix_UB_13 0.0293020000
_diffrn_orient_matrix_UB_21 0.0417081000
_diffrn_orient_matrix_UB_22 0.1130801000
_diffrn_orient_matrix_UB_23 0.0372286000
_diffrn_orient_matrix_UB_31 0.0110586000
_diffrn_orient_matrix_UB_32 -0.0232279000
_diffrn_orient_matrix_UB_33 0.0739793000
_diffrn_radiation_monochromator mirror
_diffrn_radiation_probe x-ray
_diffrn_radiation_type CuK\a
_diffrn_radiation_wavelength 1.54184
_diffrn_reflns_av_R_equivalents 0.0722
_diffrn_reflns_av_unetI/netI 0.0866
_diffrn_reflns_Laue_measured_fraction_full 0.994
_diffrn_reflns_Laue_measured_fraction_max 0.972
_diffrn_reflns_limit_h_max 36
_diffrn_reflns_limit_h_min -36
_diffrn_reflns_limit_k_max 12
_diffrn_reflns_limit_k_min -13
_diffrn_reflns_limit_l_max 28
_diffrn_reflns_limit_l_min -20
_diffrn_reflns_number 17955
_diffrn_reflns_point_group_measured_fraction_full 0.979
_diffrn_reflns_point_group_measured_fraction_max 0.941
_diffrn_reflns_theta_full 67.684
_diffrn_reflns_theta_max 73.474
_diffrn_reflns_theta_min 3.892
_diffrn_source 'micro-focus sealed X-ray tube'
_diffrn_source_type 'SuperNova (Cu) X-ray Source'
_exptl_absorpt_coefficient_mu 11.279
_exptl_absorpt_correction_T_max 1.00000
_exptl_absorpt_correction_T_min 0.50188
_exptl_absorpt_correction_type multi-scan
_exptl_absorpt_process_details
;
CrysAlisPro 1.171.38.43 (Rigaku Oxford Diffraction, 2015)
Empirical absorption correction using spherical harmonics,
 implemented in SCALE3 ABSPACK scaling algorithm.
;
_exptl_crystal_colour 'clear orangish orange'
_exptl_crystal_colour_lustre clear
_exptl_crystal_colour_modifier orangish
_exptl_crystal_colour_primary orange
_exptl_crystal_density_diffrn 1.490
_exptl_crystal_description block
_exptl_crystal_F_000 2512
_exptl_crystal_size_max 0.03
_exptl_crystal_size_mid 0.02
_exptl_crystal_size_min 0.02
_refine_diff_density_max 1.590
_refine_diff_density_min -1.330
_refine_diff_density_rms 0.176
_refine_ls_abs_structure_details
;
 Flack x determined using 3779 quotients [(I+)-(I-)]/[(I+)+(I-)]
 (Parsons, Flack and Wagner, Acta Cryst. B69 (2013) 249-259).
;
_refine_ls_abs_structure_Flack -0.035(12)
_refine_ls_extinction_method none
_refine_ls_goodness_of_fit_ref 1.003
_refine_ls_hydrogen_treatment constr
_refine_ls_matrix_type full
_refine_ls_number_parameters 550
_refine_ls_number_reflns 10747
_refine_ls_number_restraints 1
_refine_ls_restrained_S_all 1.003
_refine_ls_R_factor_all 0.0592
_refine_ls_R_factor_gt 0.0546
_refine_ls_shift/su_max 0.005
_refine_ls_shift/su_mean 0.000
_refine_ls_structure_factor_coef Fsqd
_refine_ls_weighting_details 'w=1/[\s^2^(Fo^2^)+(0.0831P)^2^] where P=(Fo^2^+2Fc^2^)/3'
_refine_ls_weighting_scheme calc
_refine_ls_wR_factor_gt 0.1378
_refine_ls_wR_factor_ref 0.1445
_reflns_Friedel_coverage 0.832
_reflns_Friedel_fraction_full 0.962
_reflns_Friedel_fraction_max 0.905
_reflns_number_gt 9818
_reflns_number_total 10747
_reflns_threshold_expression 'I > 2\s(I)'
_cod_data_source_file c8dt04842h2.cif
_cod_data_source_block exp_1676
_cod_depositor_comments 'Adding full bibliography for 7048639--7048641.cif.'
_cod_original_cell_volume 5660.5(7)
_cod_database_code 7048640
_shelx_shelxl_version_number 2014/7
_shelx_space_group_comment
;
The symmetry employed for this shelxl refinement is uniquely defined
by the following loop, which should always be used as a source of
symmetry information in preference to the above space-group names.
They are only intended as comments.
;
_shelx_estimated_absorpt_t_max 0.806
_shelx_estimated_absorpt_t_min 0.728
_reflns_odcompleteness_completeness 99.74
_reflns_odcompleteness_iscentric 1
_reflns_odcompleteness_theta 66.49
_olex2_refinement_description
;
1. Fixed Uiso
 At 1.2 times of:
  All C(H) groups, All C(H,H) groups
 At 1.5 times of:
  All C(H,H,H) groups
2. Uiso/Uaniso restraints and constraints
Uanis(Cl2) = Uanis(Cl2A)
3. Others
 Sof(Au2A)=Sof(Cl2A)=1-FVAR(1)
 Sof(Au2)=Sof(Cl2)=FVAR(1)
 Fixed Sof: F2(0.5) C54(0.5) H54(0.5) C55(0.5) H55(0.5) C56(0.5) H56(0.5)
 C57(0.5) H57(0.5) C58(0.5) H58(0.5) C53(0.5) F1(0.5) C48(0.5) H48(0.5)
 C47(0.5) H47(0.5) C52(0.5) C51(0.5) H51(0.5) C50(0.5) H50(0.5) C49(0.5)
 H49(0.5)
4.a Ternary CH refined with riding coordinates:
 C44(H44), C19(H19), C22(H22), C42(H42)
4.b Secondary CH2 refined with riding coordinates:
 C31(H31A,H31B), C29(H29A,H29B), C4(H4A,H4B), C27(H27A,H27B)
4.c Aromatic/amide H refined with riding coordinates:
 C15(H15), C16(H16), C14(H14), C39(H39), C38(H38), C37(H37), C54(H54),
 C55(H55), C56(H56), C57(H57), C58(H58), C48(H48), C47(H47), C51(H51), C50(H50),
  C49(H49)
4.d Fitted hexagon refined as free rotating group:
 C54(C55,C56,C57,C58,C53), C48(C47,C52,C51,C50,C49)
4.e Idealised Me refined as rotating group:
 C9(H9A,H9B,H9C), C45(H45A,H45B,H45C), C41(H41A,H41B,H41C), C43(H43A,H43B,
 H43C), C34(H34A,H34B,H34C), C10(H10A,H10B,H10C), C46(H46A,H46B,H46C), C6(H6A,
 H6B,H6C), C30(H30A,H30B,H30C), C32(H32A,H32B,H32C), C18(H18A,H18B,H18C),
 C23(H23A,H23B,H23C), C21(H21A,H21B,H21C), C11(H11A,H11B,H11C), C20(H20A,H20B,
 H20C), C26(H26A,H26B,H26C)
;
_olex2_submission_special_instructions 'No special instructions were received'
_oxdiff_exptl_absorpt_empirical_details
;
Empirical correction (ABSPACK) includes:
- Absorption correction using spherical harmonics
- Frame scaling
- Detector area scaling
;
_oxdiff_exptl_absorpt_empirical_full_max 2.967
_oxdiff_exptl_absorpt_empirical_full_min 0.613

loop_
_space_group_symop_operation_xyz
'x, y, z'
'-x, y, -z'
'x+1/2, y+1/2, z'
'-x+1/2, y+1/2, -z'

loop_
_atom_site_label
_atom_site_type_symbol
_atom_site_fract_x
_atom_site_fract_y
_atom_site_fract_z
_atom_site_U_iso_or_equiv
_atom_site_adp_type
_atom_site_occupancy
_atom_site_site_symmetry_order
_atom_site_calc_flag
_atom_site_refinement_flags_posn
_atom_site_refinement_flags_adp
_atom_site_refinement_flags_occupancy
_atom_site_disorder_assembly
_atom_site_disorder_group
Au1 Au 0.45471(2) 0.75115(2) 0.52946(2) 0.03434(8) Uani 1 1 d . . . . .
Au2 Au 0.58096(3) 1.02956(9) 0.03454(4) 0.0379(2) Uani 0.6052(18) 1 d . . . A 1
P3 P 0.5000 0.9239(3) 0.0000 0.0323(7) Uani 1 2 d S T P A .
P1 P 0.5000 0.6367(3) 0.5000 0.0249(6) Uani 1 2 d S T P . .
P2 P 0.5000 0.3904(3) 0.5000 0.0314(7) Uani 1 2 d S T P . .
P4 P 0.5000 0.6779(3) 0.0000 0.0352(8) Uani 1 2 d S T P A .
Cl1 Cl 0.40681(11) 0.8734(3) 0.55545(16) 0.0611(7) Uani 1 1 d . . . . .
Cl2 Cl 0.66141(18) 1.1265(6) 0.0669(3) 0.0664(17) Uani 0.6052(18) 1 d . . . A 1
N1 N 0.3757(4) 0.4097(8) 0.3130(4) 0.037(2) Uani 1 1 d . . . . .
N2 N 0.5382(3) 0.6974(9) 0.1737(4) 0.039(2) Uani 1 1 d . . . . .
C13 C 0.4480(4) 0.2677(11) 0.3318(5) 0.044(3) Uani 1 1 d . . . . .
C2 C 0.3993(3) 0.5105(9) 0.3585(4) 0.033(2) Uani 1 1 d . . . . .
C36 C 0.4510(5) 0.5628(12) 0.0846(6) 0.049(3) Uani 1 1 d . . . . .
C8 C 0.3865(4) 0.7419(11) 0.3225(5) 0.039(2) Uani 1 1 d . . . . .
C15 C 0.4605(5) 0.0639(9) 0.3874(6) 0.053(3) Uani 1 1 d . . . . .
H15 H 0.4797 -0.0126 0.4046 0.064 Uiso 1 1 calc R . . . .
C44 C 0.4091(4) 0.6588(13) 0.0678(6) 0.047(3) Uani 1 1 d . . . . .
H44 H 0.4316 0.7310 0.1003 0.056 Uiso 1 1 calc R . . . .
C33 C 0.5583(4) 0.7226(12) 0.2511(5) 0.047(3) Uani 1 1 d . . . . .
C12 C 0.4044(4) 0.2900(9) 0.3372(5) 0.038(2) Uani 1 1 d . . . . .
C1 C 0.4543(3) 0.5102(9) 0.4347(4) 0.032(2) Uani 1 1 d . . . . .
C16 C 0.4201(5) 0.0880(10) 0.3910(6) 0.049(3) Uani 1 1 d . . . . .
H16 H 0.4107 0.0265 0.4097 0.059 Uiso 1 1 calc R . . . .
C9 C 0.4162(5) 0.7361(12) 0.2890(5) 0.050(3) Uani 1 1 d . . . . .
H9A H 0.3868 0.7347 0.2344 0.076 Uiso 1 1 calc GR . . . .
H9B H 0.4398 0.6621 0.3066 0.076 Uiso 1 1 calc GR . . . .
H9C H 0.4409 0.8080 0.3050 0.076 Uiso 1 1 calc GR . . . .
C35 C 0.5133(4) 0.5774(10) 0.1345(5) 0.043(3) Uani 1 1 d . . . . .
C45 C 0.3670(5) 0.7027(14) -0.0154(6) 0.054(3) Uani 1 1 d . . . . .
H45A H 0.3892 0.7243 -0.0303 0.081 Uiso 1 1 calc GR . . . .
H45B H 0.3456 0.7744 -0.0204 0.081 Uiso 1 1 calc GR . . . .
H45C H 0.3398 0.6371 -0.0476 0.081 Uiso 1 1 calc GR . . . .
C24 C 0.5179(3) 0.7979(10) 0.0645(5) 0.035(2) Uani 1 1 d . . . . .
C40 C 0.5520(5) 0.4865(11) 0.1459(6) 0.046(3) Uani 1 1 d . . . . .
C41 C 0.6527(7) 0.4063(16) 0.2582(9) 0.082(6) Uani 1 1 d . . . . .
H41A H 0.6443 0.4158 0.2913 0.122 Uiso 1 1 calc GR . . . .
H41B H 0.6941 0.4175 0.2869 0.122 Uiso 1 1 calc GR . . . .
H41C H 0.6412 0.3245 0.2361 0.122 Uiso 1 1 calc GR . . . .
C17 C 0.3897(5) 0.2024(10) 0.3683(5) 0.048(3) Uani 1 1 d . . . . .
C3 C 0.3567(4) 0.6198(10) 0.3188(6) 0.044(3) Uani 1 1 d . . . . .
C14 C 0.4760(6) 0.1516(12) 0.3578(6) 0.054(3) Uani 1 1 d . . . . .
H14 H 0.5049 0.1322 0.3555 0.065 Uiso 1 1 calc R . . . .
C19 C 0.3464(5) 0.2258(11) 0.3791(6) 0.049(3) Uani 1 1 d . . . . .
H19 H 0.3288 0.3078 0.3575 0.059 Uiso 1 1 calc R . . . .
C7 C 0.3294(4) 0.6331(11) 0.3550(7) 0.052(3) Uani 1 1 d . . . . .
C22 C 0.4670(5) 0.3597(13) 0.3029(5) 0.050(3) Uani 1 1 d . . . . .
H22 H 0.4410 0.4323 0.2832 0.060 Uiso 1 1 calc R . . . .
C25 C 0.5390(3) 0.7964(10) 0.1389(5) 0.036(2) Uani 1 1 d . . . . .
C42 C 0.6180(5) 0.5050(12) 0.1941(6) 0.054(3) Uani 1 1 d . . . . .
H42 H 0.6285 0.5877 0.2175 0.065 Uiso 1 1 calc R . . . .
C43 C 0.6357(5) 0.4971(17) 0.1450(7) 0.070(4) Uani 1 1 d . . . . .
H43A H 0.6254 0.4167 0.1213 0.105 Uiso 1 1 calc GR . . . .
H43B H 0.6774 0.5092 0.1769 0.105 Uiso 1 1 calc GR . . . .
H43C H 0.6154 0.5605 0.1064 0.105 Uiso 1 1 calc GR . . . .
C39 C 0.5280(6) 0.3743(12) 0.1072(7) 0.060(4) Uani 1 1 d . . . . .
H39 H 0.5528 0.3120 0.1146 0.072 Uiso 1 1 calc R . . . .
C34 C 0.5093(5) 0.7083(15) 0.2523(6) 0.057(3) Uani 1 1 d . . . . .
H34A H 0.4800 0.7712 0.2206 0.085 Uiso 1 1 calc GR . . . .
H34B H 0.5247 0.7174 0.3036 0.085 Uiso 1 1 calc GR . . . .
H34C H 0.4918 0.6274 0.2334 0.085 Uiso 1 1 calc GR . . . .
C31 C 0.5817(5) 0.8522(15) 0.2678(6) 0.057(3) Uani 1 1 d . . . . .
H31A H 0.6236 0.8523 0.3116 0.068 Uiso 1 1 calc R . . . .
H31B H 0.5621 0.9044 0.2793 0.068 Uiso 1 1 calc R . . . .
C29 C 0.5351(5) 1.0235(12) 0.1656(6) 0.059(3) Uani 1 1 d . . . . .
H29A H 0.5303 1.0492 0.1217 0.070 Uiso 1 1 calc R . . . .
H29B H 0.5581 1.0874 0.2042 0.070 Uiso 1 1 calc R . . . .
C28 C 0.5706(5) 0.9045(13) 0.1962(6) 0.053(3) Uani 1 1 d . . . . .
C10 C 0.2677(5) 0.3604(14) 0.2151(8) 0.072(5) Uani 1 1 d . . . . .
H10A H 0.2742 0.2731 0.2143 0.108 Uiso 1 1 calc GR . . . .
H10B H 0.2314 0.3850 0.1663 0.108 Uiso 1 1 calc GR . . . .
H10C H 0.2654 0.3763 0.2538 0.108 Uiso 1 1 calc GR . . . .
C38 C 0.4678(6) 0.3534(12) 0.0578(9) 0.067(4) Uani 1 1 d . . . . .
H38 H 0.4523 0.2786 0.0313 0.081 Uiso 1 1 calc R . . . .
C46 C 0.3721(5) 0.6103(18) 0.0874(7) 0.069(4) Uani 1 1 d . . . . .
H46A H 0.3451 0.5480 0.0510 0.103 Uiso 1 1 calc GR . . . .
H46B H 0.3505 0.6782 0.0858 0.103 Uiso 1 1 calc GR . . . .
H46C H 0.3977 0.5747 0.1376 0.103 Uiso 1 1 calc GR . . . .
C37 C 0.4301(5) 0.4462(11) 0.0479(6) 0.051(3) Uani 1 1 d . . . . .
H37 H 0.3899 0.4299 0.0159 0.061 Uiso 1 1 calc R . . . .
C6 C 0.2857(5) 0.7391(17) 0.3256(10) 0.084(5) Uani 1 1 d . . . . .
H6A H 0.2551 0.7320 0.2713 0.126 Uiso 1 1 calc GR . . . .
H6B H 0.3056 0.8173 0.3379 0.126 Uiso 1 1 calc GR . . . .
H6C H 0.2687 0.7347 0.3490 0.126 Uiso 1 1 calc GR . . . .
C30 C 0.4741(6) 1.0204(17) 0.1418(8) 0.074(4) Uani 1 1 d . . . . .
H30A H 0.4502 0.9591 0.1025 0.112 Uiso 1 1 calc GR . . . .
H30B H 0.4559 1.1008 0.1229 0.112 Uiso 1 1 calc GR . . . .
H30C H 0.4779 0.9992 0.1850 0.112 Uiso 1 1 calc GR . . . .
C4 C 0.3109(7) 0.5723(13) 0.2347(8) 0.068(5) Uani 1 1 d . . . . .
H4A H 0.2714 0.5905 0.2143 0.082 Uiso 1 1 calc R . . . .
H4B H 0.3170 0.6148 0.2034 0.082 Uiso 1 1 calc R . . . .
C0AA C 0.3180(5) 0.4339(11) 0.2323(5) 0.047(3) Uani 1 1 d . . . . .
C27 C 0.6318(6) 0.9200(19) 0.2159(6) 0.073(5) Uani 1 1 d . . . . .
H27A H 0.6517 0.8400 0.2339 0.087 Uiso 1 1 calc R . . . .
H27B H 0.6235 0.9382 0.1688 0.087 Uiso 1 1 calc R . . . .
C32 C 0.6078(6) 0.6338(18) 0.3119(7) 0.071(5) Uani 1 1 d . . . . .
H32A H 0.5934 0.5497 0.2998 0.106 Uiso 1 1 calc GR . . . .
H32B H 0.6209 0.6558 0.3610 0.106 Uiso 1 1 calc GR . . . .
H32C H 0.6402 0.6403 0.3129 0.106 Uiso 1 1 calc GR . . . .
C18 C 0.2957(6) 0.1295(16) 0.3382(9) 0.074(5) Uani 1 1 d . . . . .
H18A H 0.2742 0.1319 0.2843 0.110 Uiso 1 1 calc GR . . . .
H18B H 0.2698 0.1491 0.3476 0.110 Uiso 1 1 calc GR . . . .
H18C H 0.3118 0.0476 0.3573 0.110 Uiso 1 1 calc GR . . . .
C23 C 0.4628(6) 0.3077(17) 0.2387(6) 0.072(4) Uani 1 1 d . . . . .
H23A H 0.4912 0.2423 0.2581 0.109 Uiso 1 1 calc GR . . . .
H23B H 0.4705 0.3727 0.2179 0.109 Uiso 1 1 calc GR . . . .
H23C H 0.4240 0.2750 0.1995 0.109 Uiso 1 1 calc GR . . . .
C21 C 0.5301(5) 0.4048(16) 0.3652(7) 0.062(4) Uani 1 1 d . . . . .
H21A H 0.5317 0.4581 0.3998 0.093 Uiso 1 1 calc GR . . . .
H21B H 0.5427 0.4502 0.3425 0.093 Uiso 1 1 calc GR . . . .
H21C H 0.5555 0.3344 0.3926 0.093 Uiso 1 1 calc GR . . . .
C11 C 0.3231(8) 0.401(2) 0.1747(7) 0.086(6) Uani 1 1 d . . . . .
H11A H 0.3506 0.4559 0.1797 0.128 Uiso 1 1 calc GR . . . .
H11B H 0.2853 0.4085 0.1245 0.128 Uiso 1 1 calc GR . . . .
H11C H 0.3368 0.3165 0.1828 0.128 Uiso 1 1 calc GR . . . .
C20 C 0.3767(6) 0.2294(17) 0.4635(6) 0.070(4) Uani 1 1 d . . . . .
H20A H 0.4137 0.1862 0.4926 0.105 Uiso 1 1 calc GR . . . .
H20B H 0.3521 0.1899 0.4707 0.105 Uiso 1 1 calc GR . . . .
H20C H 0.3835 0.3144 0.4802 0.105 Uiso 1 1 calc GR . . . .
C26 C 0.6723(8) 1.012(2) 0.2707(11) 0.113(6) Uani 1 1 d . . . . .
H26A H 0.6597 1.0929 0.2474 0.170 Uiso 1 1 calc GR . . . .
H26B H 0.7108 0.9949 0.2882 0.170 Uiso 1 1 calc GR . . . .
H26C H 0.6736 1.0097 0.3131 0.170 Uiso 1 1 calc GR . . . .
F2 F 0.2787(12) -0.030(3) 0.1991(15) 0.128(10) Uiso 0.5 1 d . . . B -1
C54 C 0.3270(4) 0.0351(11) 0.1667(5) 0.052(5) Uiso 0.5 1 d . . . B -1
H54 H 0.3485 0.0893 0.2081 0.063 Uiso 0.5 1 calc R . . B -1
C55 C 0.3369(5) 0.0314(14) 0.1160(7) 0.068(7) Uiso 0.5 1 d G . . B -1
H55 H 0.3650 0.0832 0.1235 0.081 Uiso 0.5 1 calc R . . B -1
C56 C 0.3046(7) -0.0497(16) 0.0543(7) 0.047(5) Uiso 0.5 1 d G . . B -1
H56 H 0.3113 -0.0522 0.0204 0.056 Uiso 0.5 1 calc R . . B -1
C57 C 0.2626(7) -0.1272(14) 0.0432(7) 0.051(5) Uiso 0.5 1 d G . . B -1
H57 H 0.2410 -0.1815 0.0019 0.061 Uiso 0.5 1 calc R . . B -1
C58 C 0.2527(6) -0.1235(14) 0.0939(8) 0.049(5) Uiso 0.5 1 d G . . B -1
H58 H 0.2245 -0.1753 0.0865 0.059 Uiso 0.5 1 calc R . . B -1
C53 C 0.2849(5) -0.0424(13) 0.1557(6) 0.039(4) Uiso 0.5 1 d G . . B -1
F1 F 0.1625(18) 0.794(5) 0.408(2) 0.187(18) Uiso 0.5 1 d . . . C -1
C48 C 0.2883(8) 0.624(2) 0.4761(9) 0.080(9) Uiso 0.5 1 d . . . C -1
H48 H 0.3236 0.6367 0.4867 0.096 Uiso 0.5 1 calc R . . C -1
C47 C 0.2484(11) 0.721(2) 0.4485(15) 0.115(16) Uiso 0.5 1 d G . . C -1
H47 H 0.2571 0.7993 0.4406 0.138 Uiso 0.5 1 calc R . . C -1
C52 C 0.1957(11) 0.702(3) 0.4327(17) 0.106(14) Uiso 0.5 1 d G . . C -1
C51 C 0.1827(10) 0.586(3) 0.4445(16) 0.086(10) Uiso 0.5 1 d G . . C -1
H51 H 0.1474 0.5728 0.4339 0.103 Uiso 0.5 1 calc R . . C -1
C50 C 0.2225(13) 0.488(2) 0.4721(18) 0.101(13) Uiso 0.5 1 d G . . C -1
H50 H 0.2138 0.4102 0.4800 0.121 Uiso 0.5 1 calc R . . C -1
C49 C 0.2753(11) 0.507(2) 0.4879(15) 0.099(13) Uiso 0.5 1 d G . . C -1
H49 H 0.3019 0.4422 0.5064 0.119 Uiso 0.5 1 calc R . . C -1
Au2A Au 0.57653(4) 1.03672(14) 0.04602(6) 0.0367(3) Uani 0.3948(18) 1 d . . . A 2
Cl2A Cl 0.6581(3) 1.1634(9) 0.0940(5) 0.0664(17) Uani 0.3948(18) 1 d . . . A 2

loop_
_atom_site_aniso_label
_atom_site_aniso_U_11
_atom_site_aniso_U_22
_atom_site_aniso_U_33
_atom_site_aniso_U_23
_atom_site_aniso_U_13
_atom_site_aniso_U_12
Au1 0.03268(10) 0.02683(15) 0.04682(11) 0.00163(13) 0.02749(7) 0.00251(12)
Au2 0.02503(19) 0.0395(3) 0.0448(2) 0.0147(2) 0.02104(15) 0.0001(2)
P3 0.0227(9) 0.0267(14) 0.0434(11) 0.000 0.0199(7) 0.000
P1 0.0262(8) 0.0172(12) 0.0404(9) 0.000 0.0259(6) 0.000
P2 0.0267(11) 0.0238(14) 0.0301(10) 0.000 0.0126(8) 0.000
P4 0.0351(11) 0.0283(16) 0.0422(11) 0.000 0.0254(8) 0.000
Cl1 0.0688(9) 0.0518(15) 0.0932(10) 0.0042(11) 0.0665(6) 0.0203(10)
Cl2 0.0261(11) 0.066(2) 0.077(3) 0.0227(18) 0.0210(13) -0.0096(13)
N1 0.040(3) 0.024(4) 0.029(3) 0.003(3) 0.015(2) 0.002(3)
N2 0.036(3) 0.040(4) 0.038(3) 0.000(3) 0.0227(19) -0.007(3)
C13 0.049(4) 0.041(6) 0.034(3) -0.001(4) 0.023(2) 0.008(4)
C2 0.029(3) 0.034(5) 0.031(3) 0.005(3) 0.0178(19) 0.000(3)
C36 0.038(4) 0.051(6) 0.038(4) 0.010(4) 0.016(3) -0.008(4)
C8 0.034(3) 0.031(4) 0.039(3) 0.000(4) 0.019(2) -0.002(4)
C15 0.075(6) 0.016(4) 0.060(4) 0.001(4) 0.041(3) 0.011(4)
C44 0.034(3) 0.059(7) 0.046(4) 0.003(4) 0.025(2) -0.007(4)
C33 0.041(3) 0.059(7) 0.044(3) 0.006(4) 0.030(2) -0.003(4)
C12 0.044(4) 0.026(4) 0.033(3) -0.005(3) 0.020(2) 0.000(3)
C1 0.032(3) 0.029(4) 0.037(3) 0.001(3) 0.0232(19) -0.002(3)
C16 0.060(5) 0.023(4) 0.048(4) 0.004(4) 0.028(3) 0.002(4)
C9 0.064(5) 0.042(6) 0.040(3) 0.000(4) 0.032(3) -0.003(5)
C35 0.045(4) 0.034(5) 0.040(3) 0.003(3) 0.023(3) -0.012(4)
C45 0.032(4) 0.069(7) 0.052(4) 0.014(5) 0.024(3) -0.001(4)
C24 0.017(3) 0.038(4) 0.041(3) -0.005(3) 0.014(2) -0.002(3)
C40 0.043(4) 0.037(5) 0.040(4) 0.006(4) 0.019(3) -0.001(4)
C41 0.048(7) 0.066(9) 0.072(8) 0.031(7) 0.014(6) 0.019(6)
C17 0.055(5) 0.024(4) 0.032(4) -0.005(3) 0.015(3) -0.012(4)
C3 0.028(4) 0.027(4) 0.047(4) 0.008(4) 0.011(3) 0.003(3)
C14 0.059(5) 0.041(6) 0.039(4) -0.006(4) 0.022(3) 0.011(5)
C19 0.042(4) 0.038(6) 0.051(4) -0.006(4) 0.023(3) -0.009(4)
C7 0.025(3) 0.039(5) 0.075(6) 0.008(5) 0.025(3) -0.003(4)
C22 0.061(5) 0.051(6) 0.039(3) 0.003(4) 0.033(3) 0.003(5)
C25 0.027(3) 0.036(4) 0.047(3) 0.000(3) 0.025(2) -0.004(3)
C42 0.039(4) 0.052(7) 0.050(4) 0.010(5) 0.020(3) 0.017(4)
C43 0.046(5) 0.086(11) 0.065(5) 0.005(6) 0.031(4) 0.019(6)
C39 0.058(6) 0.033(5) 0.053(5) 0.007(5) 0.021(4) 0.004(5)
C34 0.048(4) 0.079(9) 0.047(4) -0.001(5) 0.032(3) -0.011(5)
C31 0.052(4) 0.076(8) 0.041(4) -0.014(5) 0.030(3) -0.018(5)
C29 0.090(5) 0.039(5) 0.070(4) -0.020(4) 0.063(3) -0.019(5)
C28 0.054(4) 0.057(7) 0.041(4) -0.015(4) 0.028(3) -0.027(5)
C10 0.030(5) 0.056(7) 0.055(7) 0.005(6) -0.005(5) -0.006(5)
C38 0.067(7) 0.028(5) 0.078(7) -0.001(5) 0.034(5) -0.010(5)
C46 0.044(4) 0.100(11) 0.068(5) 0.022(6) 0.040(3) 0.004(6)
C37 0.039(4) 0.043(6) 0.041(4) 0.011(4) 0.013(3) -0.012(4)
C6 0.050(4) 0.061(8) 0.139(9) 0.010(8) 0.060(4) 0.015(6)
C30 0.094(6) 0.056(8) 0.100(6) -0.002(6) 0.076(4) 0.004(6)
C4 0.052(6) 0.045(7) 0.054(6) 0.006(5) 0.012(5) 0.001(5)
C0AA 0.039(4) 0.043(6) 0.030(4) 0.000(4) 0.010(3) -0.001(4)
C27 0.050(5) 0.109(12) 0.032(4) -0.003(6) 0.015(3) -0.031(6)
C32 0.057(6) 0.095(11) 0.036(4) 0.013(6) 0.020(4) -0.002(7)
C18 0.053(6) 0.063(8) 0.078(7) -0.005(7) 0.032(5) -0.019(6)
C23 0.107(6) 0.070(9) 0.065(4) -0.002(5) 0.067(3) 0.001(7)
C21 0.053(5) 0.072(9) 0.061(5) 0.015(6) 0.038(3) 0.014(6)
C11 0.093(10) 0.094(12) 0.034(5) 0.012(6) 0.026(5) 0.021(9)
C20 0.071(5) 0.084(11) 0.058(4) -0.003(6) 0.044(3) -0.019(6)
C26 0.103(8) 0.131(15) 0.125(9) -0.075(10) 0.083(6) -0.070(9)
Au2A 0.0236(3) 0.0395(5) 0.0474(3) 0.0153(4) 0.0234(2) 0.0001(3)
Cl2A 0.0261(11) 0.066(2) 0.077(3) 0.0227(18) 0.0210(13) -0.0096(13)

loop_
_atom_type_symbol
_atom_type_description
_atom_type_scat_dispersion_real
_atom_type_scat_dispersion_imag
_atom_type_scat_source
C C 0.0181 0.0091 'International Tables Vol C Tables 4.2.6.8 and 6.1.1.4'
H H 0.0000 0.0000 'International Tables Vol C Tables 4.2.6.8 and 6.1.1.4'
Au Au -4.4197 7.2980 'International Tables Vol C Tables 4.2.6.8 and 6.1.1.4'
Cl Cl 0.3639 0.7018 'International Tables Vol C Tables 4.2.6.8 and 6.1.1.4'
F F 0.0727 0.0534 'International Tables Vol C Tables 4.2.6.8 and 6.1.1.4'
N N 0.0311 0.0180 'International Tables Vol C Tables 4.2.6.8 and 6.1.1.4'
P P 0.2955 0.4335 'International Tables Vol C Tables 4.2.6.8 and 6.1.1.4'

loop_
_geom_angle_atom_site_label_1
_geom_angle_atom_site_label_2
_geom_angle_atom_site_label_3
_geom_angle
_geom_angle_site_symmetry_1
_geom_angle_site_symmetry_3
P1 Au1 Cl1 177.69(10) . .
Cl2 Au2 P3 177.6(2) . .
Au2 P3 Au2 120.97(16) . 2_655
Au2 P3 P4 119.51(8) . .
Au2 P3 P4 119.51(8) 2_655 .
C24 P3 Au2 113.9(3) . .
C24 P3 Au2 109.1(3) 2_655 .
C24 P3 Au2 109.1(3) . 2_655
C24 P3 Au2 113.9(3) 2_655 2_655
C24 P3 P4 41.9(3) 2_655 .
C24 P3 P4 41.9(3) . .
C24 P3 C24 83.8(7) . 2_655
C24 P3 Au2A 117.9(3) . 2_655
C24 P3 Au2A 111.4(3) . .
C24 P3 Au2A 117.9(3) 2_655 .
C24 P3 Au2A 111.4(2) 2_655 2_655
Au2A P3 P4 124.03(8) 2_655 .
Au2A P3 P4 124.03(8) . .
Au2A P3 Au2A 111.94(17) 2_655 .
Au1 P1 Au1 113.74(13) 2_656 .
Au1 P1 P2 123.13(6) . .
Au1 P1 P2 123.13(6) 2_656 .
C1 P1 Au1 115.6(3) . 2_656
C1 P1 Au1 112.6(3) . .
C1 P1 Au1 115.6(3) 2_656 .
C1 P1 Au1 112.6(3) 2_656 2_656
C1 P1 P2 41.6(3) . .
C1 P1 P2 41.6(3) 2_656 .
C1 P1 C1 83.2(5) 2_656 .
C1 P2 P1 43.2(3) 2_656 .
C1 P2 P1 43.2(3) . .
C1 P2 C1 86.3(6) . 2_656
C24 P4 P3 43.3(4) . .
C24 P4 P3 43.3(4) 2_655 .
C24 P4 C24 86.6(7) . 2_655
C2 N1 C12 122.5(7) . .
C2 N1 C0AA 114.7(8) . .
C12 N1 C0AA 122.6(8) . .
C35 N2 C33 123.0(9) . .
C25 N2 C33 115.2(9) . .
C25 N2 C35 121.5(8) . .
C12 C13 C22 125.1(10) . .
C14 C13 C12 116.2(12) . .
C14 C13 C22 118.7(12) . .
N1 C2 C1 124.0(8) . .
N1 C2 C3 110.0(7) . .
C1 C2 C3 125.8(9) . .
C35 C36 C44 125.5(11) . .
C37 C36 C44 119.8(10) . .
C37 C36 C35 114.6(12) . .
C9 C8 C3 116.6(10) . .
C16 C15 H15 119.4 . .
C16 C15 C14 121.3(11) . .
C14 C15 H15 119.4 . .
C36 C44 H44 108.0 . .
C36 C44 C45 114.0(11) . .
C36 C44 C46 110.1(12) . .
C45 C44 H44 108.0 . .
C45 C44 C46 108.4(9) . .
C46 C44 H44 108.0 . .
N2 C33 C34 112.0(8) . .
N2 C33 C32 112.1(11) . .
C34 C33 C32 107.0(11) . .
C31 C33 N2 103.3(9) . .
C31 C33 C34 113.2(12) . .
C31 C33 C32 109.3(10) . .
C13 C12 N1 117.9(10) . .
C13 C12 C17 123.2(10) . .
C17 C12 N1 118.8(11) . .
P2 C1 P1 95.2(4) . .
C2 C1 P1 131.4(7) . .
C2 C1 P2 133.3(7) . .
C15 C16 H16 118.2 . .
C15 C16 C17 123.6(13) . .
C17 C16 H16 118.2 . .
C8 C9 H9A 109.5 . .
C8 C9 H9B 109.5 . .
C8 C9 H9C 109.5 . .
H9A C9 H9B 109.5 . .
H9A C9 H9C 109.5 . .
H9B C9 H9C 109.5 . .
C36 C35 N2 117.6(11) . .
C40 C35 N2 118.1(9) . .
C40 C35 C36 124.2(10) . .
C44 C45 H45A 109.5 . .
C44 C45 H45B 109.5 . .
C44 C45 H45C 109.5 . .
H45A C45 H45B 109.5 . .
H45A C45 H45C 109.5 . .
H45B C45 H45C 109.5 . .
P4 C24 P3 94.8(5) . .
C25 C24 P3 132.6(8) . .
C25 C24 P4 132.7(9) . .
C35 C40 C42 124.6(10) . .
C39 C40 C35 117.8(11) . .
C39 C40 C42 117.5(12) . .
H41A C41 H41B 109.5 . .
H41A C41 H41C 109.5 . .
H41B C41 H41C 109.5 . .
C42 C41 H41A 109.5 . .
C42 C41 H41B 109.5 . .
C42 C41 H41C 109.5 . .
C12 C17 C19 124.6(10) . .
C16 C17 C12 115.2(13) . .
C16 C17 C19 120.2(12) . .
C2 C3 C8 112.9(9) . .
C2 C3 C4 102.0(9) . .
C8 C3 C4 110.3(10) . .
C7 C3 C2 106.4(9) . .
C7 C3 C8 113.0(10) . .
C7 C3 C4 111.7(11) . .
C13 C14 C15 120.5(14) . .
C13 C14 H14 119.8 . .
C15 C14 H14 119.8 . .
C17 C19 H19 107.6 . .
C17 C19 C18 113.6(12) . .
C17 C19 C20 111.5(10) . .
C18 C19 H19 107.6 . .
C20 C19 H19 107.6 . .
C20 C19 C18 108.9(13) . .
C3 C7 C6 116.3(12) . .
C13 C22 H22 107.9 . .
C13 C22 C23 112.7(12) . .
C13 C22 C21 112.7(9) . .
C23 C22 H22 107.9 . .
C23 C22 C21 107.5(12) . .
C21 C22 H22 107.9 . .
N2 C25 C24 125.4(9) . .
N2 C25 C28 108.8(9) . .
C24 C25 C28 125.6(10) . .
C40 C42 C41 110.5(12) . .
C40 C42 H42 108.5 . .
C40 C42 C43 111.4(10) . .
C41 C42 H42 108.5 . .
C43 C42 C41 109.4(13) . .
C43 C42 H42 108.5 . .
C42 C43 H43A 109.5 . .
C42 C43 H43B 109.5 . .
C42 C43 H43C 109.5 . .
H43A C43 H43B 109.5 . .
H43A C43 H43C 109.5 . .
H43B C43 H43C 109.5 . .
C40 C39 H39 119.4 . .
C38 C39 C40 121.2(14) . .
C38 C39 H39 119.4 . .
C33 C34 H34A 109.5 . .
C33 C34 H34B 109.5 . .
C33 C34 H34C 109.5 . .
H34A C34 H34B 109.5 . .
H34A C34 H34C 109.5 . .
H34B C34 H34C 109.5 . .
C33 C31 H31A 109.9 . .
C33 C31 H31B 109.9 . .
C33 C31 C28 108.8(10) . .
H31A C31 H31B 108.3 . .
C28 C31 H31A 109.9 . .
C28 C31 H31B 109.9 . .
H29A C29 H29B 107.2 . .
C28 C29 H29A 107.9 . .
C28 C29 H29B 107.9 . .
C28 C29 C30 117.5(12) . .
C30 C29 H29A 107.9 . .
C30 C29 H29B 107.9 . .
C25 C28 C31 103.1(10) . .
C25 C28 C27 105.8(12) . .
C31 C28 C27 109.3(9) . .
C29 C28 C25 112.7(8) . .
C29 C28 C31 113.3(12) . .
C29 C28 C27 112.1(12) . .
H10A C10 H10B 109.5 . .
H10A C10 H10C 109.5 . .
H10B C10 H10C 109.5 . .
C0AA C10 H10A 109.5 . .
C0AA C10 H10B 109.5 . .
C0AA C10 H10C 109.5 . .
C39 C38 H38 120.2 . .
C39 C38 C37 119.7(12) . .
C37 C38 H38 120.2 . .
C44 C46 H46A 109.5 . .
C44 C46 H46B 109.5 . .
C44 C46 H46C 109.5 . .
H46A C46 H46B 109.5 . .
H46A C46 H46C 109.5 . .
H46B C46 H46C 109.5 . .
C36 C37 C38 122.4(11) . .
C36 C37 H37 118.8 . .
C38 C37 H37 118.8 . .
C7 C6 H6A 109.5 . .
C7 C6 H6B 109.5 . .
C7 C6 H6C 109.5 . .
H6A C6 H6B 109.5 . .
H6A C6 H6C 109.5 . .
H6B C6 H6C 109.5 . .
C29 C30 H30A 109.5 . .
C29 C30 H30B 109.5 . .
C29 C30 H30C 109.5 . .
H30A C30 H30B 109.5 . .
H30A C30 H30C 109.5 . .
H30B C30 H30C 109.5 . .
C3 C4 H4A 109.7 . .
C3 C4 H4B 109.7 . .
H4A C4 H4B 108.2 . .
C0AA C4 C3 109.7(10) . .
C0AA C4 H4A 109.7 . .
C0AA C4 H4B 109.7 . .
C10 C0AA N1 111.9(10) . .
C4 C0AA N1 101.3(8) . .
C4 C0AA C10 112.6(13) . .
C11 C0AA N1 111.0(11) . .
C11 C0AA C10 108.3(13) . .
C11 C0AA C4 111.6(14) . .
C28 C27 H27A 107.6 . .
C28 C27 H27B 107.6 . .
H27A C27 H27B 107.1 . .
C26 C27 C28 118.7(17) . .
C26 C27 H27A 107.6 . .
C26 C27 H27B 107.6 . .
C33 C32 H32A 109.5 . .
C33 C32 H32B 109.5 . .
C33 C32 H32C 109.5 . .
H32A C32 H32B 109.5 . .
H32A C32 H32C 109.5 . .
H32B C32 H32C 109.5 . .
C19 C18 H18A 109.5 . .
C19 C18 H18B 109.5 . .
C19 C18 H18C 109.5 . .
H18A C18 H18B 109.5 . .
H18A C18 H18C 109.5 . .
H18B C18 H18C 109.5 . .
C22 C23 H23A 109.5 . .
C22 C23 H23B 109.5 . .
C22 C23 H23C 109.5 . .
H23A C23 H23B 109.5 . .
H23A C23 H23C 109.5 . .
H23B C23 H23C 109.5 . .
C22 C21 H21A 109.5 . .
C22 C21 H21B 109.5 . .
C22 C21 H21C 109.5 . .
H21A C21 H21B 109.5 . .
H21A C21 H21C 109.5 . .
H21B C21 H21C 109.5 . .
C0AA C11 H11A 109.5 . .
C0AA C11 H11B 109.5 . .
C0AA C11 H11C 109.5 . .
H11A C11 H11B 109.5 . .
H11A C11 H11C 109.5 . .
H11B C11 H11C 109.5 . .
C19 C20 H20A 109.5 . .
C19 C20 H20B 109.5 . .
C19 C20 H20C 109.5 . .
H20A C20 H20B 109.5 . .
H20A C20 H20C 109.5 . .
H20B C20 H20C 109.5 . .
C27 C26 H26A 109.5 . .
C27 C26 H26B 109.5 . .
C27 C26 H26C 109.5 . .
H26A C26 H26B 109.5 . .
H26A C26 H26C 109.5 . .
H26B C26 H26C 109.5 . .
C55 C54 H54 120.0 . .
C55 C54 C53 120.0 . .
C53 C54 H54 120.0 . .
C54 C55 H55 120.0 . .
C54 C55 C56 120.0 . .
C56 C55 H55 120.0 . .
C55 C56 H56 120.0 . .
C55 C56 C57 120.0 . .
C57 C56 H56 120.0 . .
C56 C57 H57 120.0 . .
C56 C57 C58 120.0 . .
C58 C57 H57 120.0 . .
C57 C58 H58 120.0 . .
C53 C58 C57 120.0 . .
C53 C58 H58 120.0 . .
F2 C53 C54 115.0(18) . .
F2 C53 C58 124.9(18) . .
C58 C53 C54 120.0 . .
C47 C48 H48 120.0 . .
C47 C48 C49 120.0 . .
C49 C48 H48 120.0 . .
C48 C47 H47 120.0 . .
C52 C47 C48 120.0 . .
C52 C47 H47 120.0 . .
F1 C52 C47 116(3) . .
F1 C52 C51 124(3) . .
C47 C52 C51 120.0 . .
C52 C51 H51 120.0 . .
C52 C51 C50 120.0 . .
C50 C51 H51 120.0 . .
C51 C50 H50 120.0 . .
C49 C50 C51 120.0 . .
C49 C50 H50 120.0 . .
C48 C49 H49 120.0 . .
C50 C49 C48 120.0 . .
C50 C49 H49 120.0 . .
P3 Au2A Cl2A 178.6(2) . .

loop_
_geom_bond_atom_site_label_1
_geom_bond_atom_site_label_2
_geom_bond_distance
_geom_bond_site_symmetry_2
Au1 P1 2.2480(16) .
Au1 Cl1 2.302(3) .
Au2 P3 2.3018(19) .
Au2 Cl2 2.262(5) .
P3 Au2 2.3019(19) 2_655
P3 P4 2.641(5) .
P3 C24 1.818(11) .
P3 C24 1.818(11) 2_655
P3 Au2A 2.164(2) .
P3 Au2A 2.164(2) 2_655
P1 Au1 2.2479(16) 2_656
P1 P2 2.644(4) .
P1 C1 1.816(9) .
P1 C1 1.816(9) 2_656
P2 C1 1.763(9) 2_656
P2 C1 1.763(9) .
P4 C24 1.771(11) .
P4 C24 1.771(11) 2_655
N1 C2 1.345(12) .
N1 C12 1.442(13) .
N1 C0AA 1.526(11) .
N2 C33 1.497(14) .
N2 C35 1.468(14) .
N2 C25 1.345(14) .
C13 C12 1.416(18) .
C13 C14 1.399(17) .
C13 C22 1.504(19) .
C2 C1 1.425(10) .
C2 C3 1.523(13) .
C36 C44 1.469(19) .
C36 C35 1.427(14) .
C36 C37 1.409(17) .
C8 C9 1.521(18) .
C8 C3 1.559(16) .
C15 H15 0.9300 .
C15 C16 1.30(2) .
C15 C14 1.41(2) .
C44 H44 0.9800 .
C44 C45 1.534(15) .
C44 C46 1.540(19) .
C33 C34 1.500(17) .
C33 C31 1.49(2) .
C33 C32 1.538(18) .
C12 C17 1.420(18) .
C16 H16 0.9300 .
C16 C17 1.411(16) .
C9 H9A 0.9600 .
C9 H9B 0.9600 .
C9 H9C 0.9600 .
C35 C40 1.404(18) .
C45 H45A 0.9600 .
C45 H45B 0.9600 .
C45 H45C 0.9600 .
C24 C25 1.398(15) .
C40 C42 1.523(16) .
C40 C39 1.388(17) .
C41 H41A 0.9600 .
C41 H41B 0.9600 .
C41 H41C 0.9600 .
C41 C42 1.546(19) .
C17 C19 1.50(2) .
C3 C7 1.52(2) .
C3 C4 1.564(17) .
C14 H14 0.9300 .
C19 H19 0.9800 .
C19 C18 1.548(18) .
C19 C20 1.527(17) .
C7 C6 1.520(19) .
C22 H22 0.9800 .
C22 C23 1.516(18) .
C22 C21 1.525(17) .
C25 C28 1.536(15) .
C42 H42 0.9800 .
C42 C43 1.54(2) .
C43 H43A 0.9600 .
C43 H43B 0.9600 .
C43 H43C 0.9600 .
C39 H39 0.9300 .
C39 C38 1.39(2) .
C34 H34A 0.9600 .
C34 H34B 0.9600 .
C34 H34C 0.9600 .
C31 H31A 0.9700 .
C31 H31B 0.9700 .
C31 C28 1.569(18) .
C29 H29A 0.9700 .
C29 H29B 0.9700 .
C29 C28 1.511(19) .
C29 C30 1.53(2) .
C28 C27 1.59(2) .
C10 H10A 0.9600 .
C10 H10B 0.9600 .
C10 H10C 0.9600 .
C10 C0AA 1.51(2) .
C38 H38 0.9300 .
C38 C37 1.41(2) .
C46 H46A 0.9600 .
C46 H46B 0.9600 .
C46 H46C 0.9600 .
C37 H37 0.9300 .
C6 H6A 0.9600 .
C6 H6B 0.9600 .
C6 H6C 0.9600 .
C30 H30A 0.9600 .
C30 H30B 0.9600 .
C30 H30C 0.9600 .
C4 H4A 0.9700 .
C4 H4B 0.9700 .
C4 C0AA 1.507(19) .
C0AA C11 1.49(2) .
C27 H27A 0.9700 .
C27 H27B 0.9700 .
C27 C26 1.43(2) .
C32 H32A 0.9600 .
C32 H32B 0.9600 .
C32 H32C 0.9600 .
C18 H18A 0.9600 .
C18 H18B 0.9600 .
C18 H18C 0.9600 .
C23 H23A 0.9600 .
C23 H23B 0.9600 .
C23 H23C 0.9600 .
C21 H21A 0.9600 .
C21 H21B 0.9600 .
C21 H21C 0.9600 .
C11 H11A 0.9600 .
C11 H11B 0.9600 .
C11 H11C 0.9600 .
C20 H20A 0.9600 .
C20 H20B 0.9600 .
C20 H20C 0.9600 .
C26 H26A 0.9600 .
C26 H26B 0.9600 .
C26 H26C 0.9600 .
F2 C53 1.15(4) .
C54 H54 0.9300 .
C54 C55 1.3900 .
C54 C53 1.3900 .
C55 H55 0.9300 .
C55 C56 1.3900 .
C56 H56 0.9300 .
C56 C57 1.3900 .
C57 H57 0.9300 .
C57 C58 1.3900 .
C58 H58 0.9300 .
C58 C53 1.3900 .
F1 C52 1.24(5) .
C48 H48 0.9300 .
C48 C47 1.3900 .
C48 C49 1.3900 .
C47 H47 0.9300 .
C47 C52 1.3900 .
C52 C51 1.3900 .
C51 H51 0.9300 .
C51 C50 1.3900 .
C50 H50 0.9300 .
C50 C49 1.3900 .
C49 H49 0.9300 .
Au2A Cl2A 2.352(8) .
